data_7026680
loop_
_publ_author_name
'Jones, Cameron'
'Furness, Leigh'
'Nembenna, Sharanappa'
'Rose, Richard P.'
'Aldridge, Simon'
'Stasch, Andreas'

_publ_section_title
;
 Bulky guanidinato and amidinato zinc complexes and their comparative
 stabilities.
;
_journal_issue 37
_journal_name_full 'Dalton transactions (Cambridge, England : 2003)'
_journal_page_first 8788
_journal_page_last 8795
_journal_paper_doi 10.1039/c0dt00589d
_journal_volume 39
_journal_year 2010
_chemical_formula_sum 'C68.5 H98 N4 Zn'
_chemical_formula_weight 1042.88
_chemical_name_systematic
;
?
;
_space_group_IT_number 2
_symmetry_cell_setting triclinic
_symmetry_space_group_name_Hall '-P 1'
_symmetry_space_group_name_H-M 'P -1'
_atom_sites_solution_hydrogens geom
_atom_sites_solution_primary direct
_atom_sites_solution_secondary difmap
_audit_creation_method SHELXL-97
_cell_angle_alpha 100.62(3)
_cell_angle_beta 90.59(3)
_cell_angle_gamma 92.15(3)
_cell_formula_units_Z 2
_cell_length_a 12.650(3)
_cell_length_b 12.723(3)
_cell_length_c 19.058(4)
_cell_measurement_temperature 123(2)
_cell_volume 3012.2(12)
_computing_structure_refinement 'SHELXL-97 (Sheldrick, 1997)'
_computing_structure_solution 'SHELXS-97 (Sheldrick, 1990)'
_diffrn_ambient_temperature 123(2)
_diffrn_measured_fraction_theta_full 0.995
_diffrn_measured_fraction_theta_max 0.995
_diffrn_measurement_device_type 'Nonius Kappa CCD'
_diffrn_radiation_monochromator graphite
_diffrn_radiation_source 'fine-focus sealed tube'
_diffrn_radiation_type MoK\a
_diffrn_radiation_wavelength 0.71073
_diffrn_reflns_av_R_equivalents 0.0245
_diffrn_reflns_av_sigmaI/netI 0.0390
_diffrn_reflns_limit_h_max 16
_diffrn_reflns_limit_h_min -16
_diffrn_reflns_limit_k_max 16
_diffrn_reflns_limit_k_min -16
_diffrn_reflns_limit_l_max 25
_diffrn_reflns_limit_l_min -25
_diffrn_reflns_number 27427
_diffrn_reflns_theta_full 28.00
_diffrn_reflns_theta_max 28.00
_diffrn_reflns_theta_min 2.93
_exptl_absorpt_coefficient_mu 0.451
_exptl_absorpt_correction_T_max 0.922
_exptl_absorpt_correction_T_min 0.871
_exptl_absorpt_correction_type multi-scan
_exptl_absorpt_process_details 'Sortav (Blessing 1995)'
_exptl_crystal_colour colourless
_exptl_crystal_density_diffrn 1.150
_exptl_crystal_density_method 'not measured'
_exptl_crystal_description block
_exptl_crystal_F_000 1134
_exptl_crystal_size_max 0.30
_exptl_crystal_size_mid 0.25
_exptl_crystal_size_min 0.20
_refine_diff_density_max 0.786
_refine_diff_density_min -0.364
_refine_diff_density_rms 0.051
_refine_ls_extinction_method none
_refine_ls_goodness_of_fit_ref 1.029
_refine_ls_hydrogen_treatment constr
_refine_ls_matrix_type full
_refine_ls_number_parameters 770
_refine_ls_number_reflns 14451
_refine_ls_number_restraints 28
_refine_ls_restrained_S_all 1.052
_refine_ls_R_factor_all 0.0557
_refine_ls_R_factor_gt 0.0417
_refine_ls_shift/su_max 0.002
_refine_ls_shift/su_mean 0.000
_refine_ls_structure_factor_coef Fsqd
_refine_ls_weighting_details 'calc w=1/[\s^2^(Fo^2^)+(0.0521P)^2^+1.4092P] where P=(Fo^2^+2Fc^2^)/3'
_refine_ls_weighting_scheme calc
_refine_ls_wR_factor_gt 0.1030
_refine_ls_wR_factor_ref 0.1110
_reflns_number_gt 11872
_reflns_number_total 14451
_reflns_threshold_expression >2sigma(I)
_cod_data_source_file c0dt00589d.txt
_cod_data_source_block compound6
_cod_original_cell_volume 3012.3(10)
_cod_original_sg_symbol_H-M P-1
_cod_original_formula_sum 'C68.50 H98 N4 Zn'
_cod_database_code 7026680

loop_
_symmetry_equiv_pos_as_xyz
'x, y, z'
'-x, -y, -z'

loop_
_atom_site_label
_atom_site_type_symbol
_atom_site_fract_x
_atom_site_fract_y
_atom_site_fract_z
_atom_site_U_iso_or_equiv
_atom_site_adp_type
_atom_site_occupancy
_atom_site_symmetry_multiplicity
_atom_site_calc_flag
_atom_site_refinement_flags
_atom_site_disorder_assembly
_atom_site_disorder_group
Zn1 Zn 0.728559(14) 0.817477(14) 0.717973(10) 0.02006(6) Uani 1 1 d . . .
N1 N 0.64459(10) 0.88942(10) 0.80023(7) 0.0197(3) Uani 1 1 d . . .
N2 N 0.61209(10) 0.71812(10) 0.75954(7) 0.0212(3) Uani 1 1 d . . .
N3 N 0.87229(10) 0.76772(11) 0.68538(7) 0.0210(3) Uani 1 1 d . . .
N4 N 0.79813(11) 0.89051(11) 0.63569(7) 0.0229(3) Uani 1 1 d . . .
C1 C 0.58819(12) 0.80054(12) 0.80942(8) 0.0195(3) Uani 1 1 d . . .
C2 C 0.51829(13) 0.79822(13) 0.87634(9) 0.0251(3) Uani 1 1 d . . .
C3 C 0.59407(15) 0.82068(16) 0.94137(9) 0.0318(4) Uani 1 1 d . . .
H3A H 0.5555 0.8111 0.9842 0.048 Uiso 1 1 calc R . .
H3B H 0.6232 0.8943 0.9475 0.048 Uiso 1 1 calc R . .
H3C H 0.6519 0.7709 0.9339 0.048 Uiso 1 1 calc R . .
C4 C 0.43322(15) 0.88344(16) 0.88861(11) 0.0353(4) Uani 1 1 d . . .
H4A H 0.3924 0.8755 0.9309 0.053 Uiso 1 1 calc R . .
H4B H 0.3857 0.8739 0.8468 0.053 Uiso 1 1 calc R . .
H4C H 0.4676 0.9550 0.8960 0.053 Uiso 1 1 calc R . .
C5 C 0.45806(15) 0.69103(15) 0.87647(11) 0.0329(4) Uani 1 1 d . . .
H5A H 0.5087 0.6344 0.8756 0.049 Uiso 1 1 calc R . .
H5B H 0.4114 0.6738 0.8342 0.049 Uiso 1 1 calc R . .
H5C H 0.4157 0.6966 0.9197 0.049 Uiso 1 1 calc R . .
C6 C 0.62244(13) 0.99711(12) 0.83017(9) 0.0223(3) Uani 1 1 d . . .
C7 C 0.53622(14) 1.04592(14) 0.80267(9) 0.0264(4) Uani 1 1 d . . .
C8 C 0.51640(16) 1.15162(15) 0.83333(11) 0.0340(4) Uani 1 1 d . . .
H8 H 0.4578 1.1851 0.8165 0.041 Uiso 1 1 calc R . .
C9 C 0.58027(17) 1.20838(14) 0.88761(11) 0.0375(5) Uani 1 1 d . . .
H9 H 0.5643 1.2795 0.9087 0.045 Uiso 1 1 calc R . .
C10 C 0.66706(16) 1.16188(14) 0.91115(10) 0.0338(4) Uani 1 1 d . . .
H10 H 0.7118 1.2025 0.9474 0.041 Uiso 1 1 calc R . .
C11 C 0.69084(14) 1.05600(13) 0.88287(9) 0.0256(3) Uani 1 1 d . . .
C12 C 0.46894(14) 0.98567(15) 0.74107(10) 0.0309(4) Uani 1 1 d . . .
H12 H 0.4658 0.9086 0.7457 0.037 Uiso 1 1 calc R . .
C13 C 0.35471(16) 1.0217(2) 0.74034(13) 0.0458(5) Uani 1 1 d . . .
H13A H 0.3234 1.0211 0.7871 0.069 Uiso 1 1 calc R . .
H13B H 0.3135 0.9727 0.7035 0.069 Uiso 1 1 calc R . .
H13C H 0.3542 1.0943 0.7299 0.069 Uiso 1 1 calc R . .
C14 C 0.52087(16) 0.99235(19) 0.66972(11) 0.0394(5) Uani 1 1 d . . .
H14A H 0.5219 1.0665 0.6622 0.059 Uiso 1 1 calc R . .
H14B H 0.4804 0.9465 0.6309 0.059 Uiso 1 1 calc R . .
H14C H 0.5935 0.9683 0.6704 0.059 Uiso 1 1 calc R . .
C15 C 0.79155(14) 1.00875(14) 0.90514(9) 0.0275(4) Uani 1 1 d . . .
H15 H 0.7807 0.9291 0.8950 0.033 Uiso 1 1 calc R . .
C16 C 0.82061(17) 1.04256(18) 0.98446(10) 0.0407(5) Uani 1 1 d . . .
H16A H 0.8375 1.1197 0.9952 0.061 Uiso 1 1 calc R . .
H16B H 0.8822 1.0039 0.9957 0.061 Uiso 1 1 calc R . .
H16C H 0.7607 1.0258 1.0132 0.061 Uiso 1 1 calc R . .
C17 C 0.88349(15) 1.03747(16) 0.85954(11) 0.0355(4) Uani 1 1 d . . .
H17A H 0.8682 1.0073 0.8092 0.053 Uiso 1 1 calc R . .
H17B H 0.9486 1.0080 0.8747 0.053 Uiso 1 1 calc R . .
H17C H 0.8925 1.1155 0.8656 0.053 Uiso 1 1 calc R . .
C18 C 0.57432(13) 0.60909(13) 0.74887(9) 0.0241(3) Uani 1 1 d . . .
C19 C 0.49397(14) 0.57580(14) 0.69659(10) 0.0299(4) Uani 1 1 d . . .
C20 C 0.46054(17) 0.46814(16) 0.68246(11) 0.0390(5) Uani 1 1 d . . .
H20 H 0.4056 0.4451 0.6481 0.047 Uiso 1 1 calc R . .
C21 C 0.50539(18) 0.39419(15) 0.71732(12) 0.0406(5) Uani 1 1 d . . .
H21 H 0.4811 0.3213 0.7072 0.049 Uiso 1 1 calc R . .
C22 C 0.58520(16) 0.42680(14) 0.76655(10) 0.0332(4) Uani 1 1 d . . .
H22 H 0.6161 0.3755 0.7900 0.040 Uiso 1 1 calc R . .
C23 C 0.62250(14) 0.53336(13) 0.78320(9) 0.0262(4) Uani 1 1 d . . .
C24 C 0.44465(15) 0.65431(16) 0.65595(10) 0.0345(4) Uani 1 1 d . . .
H24 H 0.4979 0.7144 0.6557 0.041 Uiso 1 1 calc R . .
C25 C 0.4184(2) 0.6041(2) 0.57798(12) 0.0511(6) Uani 1 1 d . . .
H25A H 0.4803 0.5680 0.5561 0.077 Uiso 1 1 calc R . .
H25B H 0.3992 0.6602 0.5518 0.077 Uiso 1 1 calc R . .
H25C H 0.3590 0.5519 0.5762 0.077 Uiso 1 1 calc R . .
C26 C 0.34584(17) 0.7025(2) 0.69192(13) 0.0500(6) Uani 1 1 d . . .
H26A H 0.2925 0.6453 0.6940 0.075 Uiso 1 1 calc R . .
H26B H 0.3174 0.7532 0.6644 0.075 Uiso 1 1 calc R . .
H26C H 0.3642 0.7398 0.7405 0.075 Uiso 1 1 calc R . .
C27 C 0.71355(15) 0.56146(14) 0.83633(10) 0.0294(4) Uani 1 1 d . . .
H27 H 0.7274 0.6407 0.8444 0.035 Uiso 1 1 calc R . .
C28 C 0.69117(18) 0.52959(18) 0.90918(11) 0.0410(5) Uani 1 1 d . . .
H28A H 0.6802 0.4517 0.9027 0.061 Uiso 1 1 calc R . .
H28B H 0.6276 0.5643 0.9294 0.061 Uiso 1 1 calc R . .
H28C H 0.7516 0.5525 0.9417 0.061 Uiso 1 1 calc R . .
C29 C 0.81388(16) 0.50769(16) 0.80658(11) 0.0363(4) Uani 1 1 d . . .
H29A H 0.8022 0.4298 0.7984 0.054 Uiso 1 1 calc R . .
H29B H 0.8725 0.5288 0.8409 0.054 Uiso 1 1 calc R . .
H29C H 0.8313 0.5300 0.7614 0.054 Uiso 1 1 calc R . .
C30 C 0.88380(12) 0.83303(13) 0.63768(8) 0.0207(3) Uani 1 1 d . A .
C31 C 0.98910(13) 0.84903(14) 0.59788(9) 0.0265(4) Uani 1 1 d D . .
C32 C 1.0345(2) 0.9650(2) 0.63070(19) 0.0398(8) Uani 0.662(4) 1 d PD A 1
H32A H 1.0402 0.9727 0.6827 0.060 Uiso 0.662(4) 1 calc PR A 1
H32B H 0.9868 1.0181 0.6185 0.060 Uiso 0.662(4) 1 calc PR A 1
H32C H 1.1046 0.9761 0.6113 0.060 Uiso 0.662(4) 1 calc PR A 1
C33 C 0.9744(3) 0.8454(4) 0.51862(16) 0.0467(10) Uani 0.662(4) 1 d PD A 1
H33A H 0.9250 0.8998 0.5108 0.070 Uiso 0.662(4) 1 calc PR A 1
H33B H 0.9460 0.7745 0.4959 0.070 Uiso 0.662(4) 1 calc PR A 1
H33C H 1.0428 0.8597 0.4978 0.070 Uiso 0.662(4) 1 calc PR A 1
C34 C 1.0776(2) 0.7755(2) 0.60841(18) 0.0343(8) Uani 0.662(4) 1 d PD A 1
H34A H 1.1407 0.7949 0.5834 0.051 Uiso 0.662(4) 1 calc PR A 1
H34B H 1.0550 0.7012 0.5891 0.051 Uiso 0.662(4) 1 calc PR A 1
H34C H 1.0942 0.7830 0.6595 0.051 Uiso 0.662(4) 1 calc PR A 1
C35 C 0.93256(12) 0.67716(13) 0.69081(9) 0.0221(3) Uani 1 1 d . . .
C36 C 0.91319(14) 0.58079(14) 0.64175(9) 0.0280(4) Uani 1 1 d . C .
C37 C 0.97508(17) 0.49401(15) 0.64710(11) 0.0364(4) Uani 1 1 d . . .
H37 H 0.9649 0.4294 0.6133 0.044 Uiso 1 1 calc R . .
C38 C 1.05070(16) 0.50018(16) 0.70054(12) 0.0399(5) Uani 1 1 d . . .
H38 H 1.0931 0.4408 0.7027 0.048 Uiso 1 1 calc R . .
C39 C 1.06461(15) 0.59283(16) 0.75087(11) 0.0344(4) Uani 1 1 d . . .
H39 H 1.1150 0.5956 0.7886 0.041 Uiso 1 1 calc R . .
C40 C 1.00579(13) 0.68261(14) 0.74734(9) 0.0254(3) Uani 1 1 d . . .
C41 C 0.82567(18) 0.56730(16) 0.58568(10) 0.0398(5) Uani 1 1 d D . .
H41 H 0.7875 0.6356 0.5971 0.048 Uiso 1 1 calc R B 1
C42 C 0.8489(3) 0.5576(4) 0.51078(19) 0.0370(12) Uani 0.529(8) 1 d PD C 1
H42A H 0.8811 0.4888 0.4938 0.055 Uiso 0.529(8) 1 calc PR C 1
H42B H 0.8982 0.6160 0.5040 0.055 Uiso 0.529(8) 1 calc PR C 1
H42C H 0.7833 0.5613 0.4837 0.055 Uiso 0.529(8) 1 calc PR C 1
C43 C 0.7399(4) 0.4791(5) 0.5973(3) 0.0381(11) Uani 0.529(8) 1 d PD C 1
H43A H 0.7221 0.4891 0.6479 0.057 Uiso 0.529(8) 1 calc PR C 1
H43B H 0.7682 0.4079 0.5822 0.057 Uiso 0.529(8) 1 calc PR C 1
H43C H 0.6762 0.4853 0.5689 0.057 Uiso 0.529(8) 1 calc PR C 1
C44 C 1.01968(14) 0.78243(14) 0.80477(10) 0.0289(4) Uani 1 1 d . . .
H44 H 0.9877 0.8426 0.7860 0.035 Uiso 1 1 calc R . .
C45 C 0.95876(17) 0.76728(17) 0.87136(11) 0.0387(4) Uani 1 1 d . . .
H45A H 0.8834 0.7544 0.8591 0.058 Uiso 1 1 calc R . .
H45B H 0.9684 0.8319 0.9082 0.058 Uiso 1 1 calc R . .
H45C H 0.9855 0.7059 0.8894 0.058 Uiso 1 1 calc R . .
C46 C 1.13511(17) 0.81516(19) 0.82428(12) 0.0451(5) Uani 1 1 d . . .
H46A H 1.1665 0.7615 0.8481 0.068 Uiso 1 1 calc R . .
H46B H 1.1388 0.8849 0.8565 0.068 Uiso 1 1 calc R . .
H46C H 1.1742 0.8201 0.7808 0.068 Uiso 1 1 calc R . .
C47 C 0.77248(13) 0.96240(14) 0.58915(9) 0.0265(4) Uani 1 1 d . . .
C48 C 0.78170(15) 1.07440(15) 0.61206(10) 0.0312(4) Uani 1 1 d . . .
C49 C 0.74154(16) 1.14003(17) 0.56724(12) 0.0391(5) Uani 1 1 d . . .
H49 H 0.7470 1.2155 0.5823 0.047 Uiso 1 1 calc R . .
C50 C 0.69467(17) 1.09833(19) 0.50229(12) 0.0442(5) Uani 1 1 d . . .
H50 H 0.6676 1.1445 0.4731 0.053 Uiso 1 1 calc R . .
C51 C 0.68714(16) 0.98917(19) 0.47977(11) 0.0410(5) Uani 1 1 d . . .
H51 H 0.6556 0.9605 0.4345 0.049 Uiso 1 1 calc R . .
C52 C 0.72496(14) 0.91967(16) 0.52208(10) 0.0323(4) Uani 1 1 d . . .
C53 C 0.83167(17) 1.12776(16) 0.68332(11) 0.0384(5) Uani 1 1 d . . .
H53 H 0.8631 1.0717 0.7067 0.046 Uiso 1 1 calc R . .
C54 C 0.9198(2) 1.2130(2) 0.67492(15) 0.0636(7) Uani 1 1 d . . .
H54A H 0.9728 1.1801 0.6415 0.095 Uiso 1 1 calc R . .
H54B H 0.9537 1.2407 0.7215 0.095 Uiso 1 1 calc R . .
H54C H 0.8885 1.2720 0.6565 0.095 Uiso 1 1 calc R . .
C55 C 0.74973(19) 1.18490(17) 0.73224(13) 0.0473(5) Uani 1 1 d . . .
H55A H 0.7183 1.2399 0.7097 0.071 Uiso 1 1 calc R . .
H55B H 0.7836 1.2186 0.7777 0.071 Uiso 1 1 calc R . .
H55C H 0.6943 1.1331 0.7409 0.071 Uiso 1 1 calc R . .
C56 C 0.71187(17) 0.80068(18) 0.49499(11) 0.0401(5) Uani 1 1 d . . .
H56 H 0.7605 0.7647 0.5239 0.048 Uiso 1 1 calc R . .
C57 C 0.6001(2) 0.7607(2) 0.50624(16) 0.0685(8) Uani 1 1 d . . .
H57A H 0.5824 0.7810 0.5567 0.103 Uiso 1 1 calc R . .
H57B H 0.5951 0.6825 0.4922 0.103 Uiso 1 1 calc R . .
H57C H 0.5506 0.7925 0.4771 0.103 Uiso 1 1 calc R . .
C58 C 0.7414(2) 0.7669(2) 0.41615(12) 0.0557(6) Uani 1 1 d . . .
H58A H 0.6872 0.7898 0.3857 0.084 Uiso 1 1 calc R . .
H58B H 0.7457 0.6889 0.4046 0.084 Uiso 1 1 calc R . .
H58C H 0.8100 0.8006 0.4080 0.084 Uiso 1 1 calc R . .
C59 C 0.28233(19) 1.3377(2) 0.86735(15) 0.0544(6) Uani 1 1 d D . .
C60 C 0.2433(2) 1.3230(3) 0.79555(15) 0.0627(7) Uani 1 1 d D . .
H60 H 0.2664 1.3700 0.7650 0.075 Uiso 1 1 calc R . .
C61 C 0.1733(2) 1.2419(3) 0.77171(15) 0.0705(9) Uani 1 1 d D . .
H61 H 0.1476 1.2322 0.7238 0.085 Uiso 1 1 calc R . .
C62 C 0.1377(2) 1.1726(3) 0.81439(16) 0.0727(8) Uani 1 1 d D . .
H62 H 0.0871 1.1168 0.7963 0.087 Uiso 1 1 calc R . .
C63 C 0.1759(3) 1.1841(2) 0.88437(17) 0.0697(8) Uani 1 1 d D . .
H63 H 0.1536 1.1363 0.9146 0.084 Uiso 1 1 calc R . .
C64 C 0.2470(2) 1.2676(2) 0.90756(14) 0.0599(7) Uani 1 1 d D . .
H64 H 0.2731 1.2766 0.9553 0.072 Uiso 1 1 calc R . .
C65 C 0.3558(3) 1.4280(3) 0.8932(2) 0.0941(12) Uani 1 1 d D . .
H65A H 0.3165 1.4884 0.9180 0.141 Uiso 1 1 calc R . .
H65B H 0.3928 1.4491 0.8527 0.141 Uiso 1 1 calc R . .
H65C H 0.4074 1.4072 0.9263 0.141 Uiso 1 1 calc R . .
C66 C 1.0151(4) 1.5528(4) 1.0247(3) 0.0508(12) Uani 0.50 1 d PD D -1
C67 C 0.9345(17) 1.5031(14) 1.0561(9) 0.060(3) Uani 0.50 1 d PD D -1
H67 H 0.9121 1.5336 1.1026 0.072 Uiso 0.50 1 calc PR D -1
C68 C 0.8853(4) 1.4077(4) 1.0196(3) 0.0584(13) Uani 0.50 1 d PD D -1
H68 H 0.8254 1.3752 1.0380 0.070 Uiso 0.50 1 calc PR D -1
C69 C 0.9294(9) 1.3641(10) 0.9556(5) 0.092(5) Uani 0.50 1 d PD D -1
H69 H 0.9018 1.2961 0.9320 0.111 Uiso 0.50 1 calc PR D -1
C70 C 1.0102(6) 1.4112(5) 0.9232(4) 0.0718(18) Uani 0.50 1 d PD D -1
H70 H 1.0329 1.3803 0.8769 0.086 Uiso 0.50 1 calc PR D -1
C71 C 1.0570(15) 1.5050(13) 0.9605(8) 0.058(3) Uani 0.50 1 d PD D -1
H71 H 1.1176 1.5365 0.9422 0.070 Uiso 0.50 1 calc PR D -1
C72 C 1.0678(10) 1.6545(9) 1.0613(7) 0.076(3) Uani 0.50 1 d PD D -1
H72A H 1.0547 1.7111 1.0341 0.114 Uiso 0.50 1 calc PR D -1
H72B H 1.1442 1.6452 1.0647 0.114 Uiso 0.50 1 calc PR D -1
H72C H 1.0395 1.6744 1.1094 0.114 Uiso 0.50 1 calc PR D -1
C32A C 0.9805(4) 0.9213(5) 0.5432(3) 0.0299(13) Uani 0.338(4) 1 d PD A 2
H32D H 0.9546 0.9906 0.5663 0.045 Uiso 0.338(4) 1 calc PR A 2
H32E H 0.9310 0.8880 0.5049 0.045 Uiso 0.338(4) 1 calc PR A 2
H32F H 1.0502 0.9319 0.5232 0.045 Uiso 0.338(4) 1 calc PR A 2
C33A C 1.0228(6) 0.7395(4) 0.5501(4) 0.048(2) Uani 0.338(4) 1 d PD A 2
H33D H 1.0915 0.7504 0.5287 0.072 Uiso 0.338(4) 1 calc PR A 2
H33E H 0.9695 0.7158 0.5122 0.072 Uiso 0.338(4) 1 calc PR A 2
H33F H 1.0281 0.6849 0.5800 0.072 Uiso 0.338(4) 1 calc PR A 2
C34A C 1.0719(4) 0.8865(6) 0.6530(3) 0.049(2) Uani 0.338(4) 1 d PD A 2
H34D H 1.1345 0.9129 0.6306 0.074 Uiso 0.338(4) 1 calc PR A 2
H34E H 1.0911 0.8271 0.6761 0.074 Uiso 0.338(4) 1 calc PR A 2
H34F H 1.0451 0.9444 0.6887 0.074 Uiso 0.338(4) 1 calc PR A 2
C42A C 0.8613(4) 0.4833(6) 0.5175(3) 0.051(2) Uani 0.471(8) 1 d PD C 2
H42D H 0.8595 0.4112 0.5289 0.076 Uiso 0.471(8) 1 calc PR C 2
H42E H 0.9334 0.5025 0.5047 0.076 Uiso 0.471(8) 1 calc PR C 2
H42F H 0.8130 0.4848 0.4773 0.076 Uiso 0.471(8) 1 calc PR C 2
C43A C 0.7268(4) 0.5351(7) 0.6106(3) 0.0497(18) Uani 0.471(8) 1 d PD C 2
H43D H 0.6721 0.5354 0.5739 0.074 Uiso 0.471(8) 1 calc PR C 2
H43E H 0.7090 0.5849 0.6541 0.074 Uiso 0.471(8) 1 calc PR C 2
H43F H 0.7309 0.4628 0.6211 0.074 Uiso 0.471(8) 1 calc PR C 2

loop_
_atom_site_aniso_label
_atom_site_aniso_U_11
_atom_site_aniso_U_22
_atom_site_aniso_U_33
_atom_site_aniso_U_23
_atom_site_aniso_U_13
_atom_site_aniso_U_12
Zn1 0.01802(10) 0.02293(10) 0.01918(10) 0.00352(7) 0.00306(7) 0.00145(7)
N1 0.0214(6) 0.0183(6) 0.0194(6) 0.0036(5) 0.0038(5) 0.0011(5)
N2 0.0200(6) 0.0202(6) 0.0228(7) 0.0031(5) 0.0029(5) -0.0022(5)
N3 0.0184(6) 0.0244(7) 0.0213(7) 0.0065(5) 0.0028(5) 0.0030(5)
N4 0.0231(7) 0.0278(7) 0.0199(7) 0.0092(5) 0.0040(5) 0.0044(5)
C1 0.0167(7) 0.0214(7) 0.0212(8) 0.0060(6) 0.0015(6) 0.0020(6)
C2 0.0249(8) 0.0266(8) 0.0252(9) 0.0073(7) 0.0087(7) 0.0032(6)
C3 0.0349(10) 0.0382(10) 0.0233(9) 0.0083(7) 0.0067(7) 0.0010(8)
C4 0.0318(10) 0.0377(10) 0.0404(11) 0.0145(8) 0.0187(8) 0.0108(8)
C5 0.0308(9) 0.0342(10) 0.0360(10) 0.0120(8) 0.0129(8) -0.0006(7)
C6 0.0260(8) 0.0191(7) 0.0228(8) 0.0054(6) 0.0081(6) 0.0030(6)
C7 0.0272(8) 0.0258(8) 0.0286(9) 0.0101(7) 0.0089(7) 0.0065(7)
C8 0.0398(10) 0.0285(9) 0.0382(11) 0.0141(8) 0.0158(8) 0.0144(8)
C9 0.0532(12) 0.0200(8) 0.0402(11) 0.0056(8) 0.0189(9) 0.0092(8)
C10 0.0456(11) 0.0235(9) 0.0302(10) -0.0008(7) 0.0104(8) 0.0001(8)
C11 0.0314(9) 0.0220(8) 0.0228(8) 0.0023(6) 0.0059(7) 0.0012(7)
C12 0.0252(9) 0.0357(10) 0.0347(10) 0.0133(8) 0.0022(7) 0.0069(7)
C13 0.0272(10) 0.0602(14) 0.0557(14) 0.0226(11) 0.0041(9) 0.0142(9)
C14 0.0300(10) 0.0580(13) 0.0325(10) 0.0134(9) -0.0008(8) 0.0054(9)
C15 0.0305(9) 0.0262(8) 0.0234(9) -0.0005(7) 0.0008(7) -0.0019(7)
C16 0.0411(11) 0.0509(12) 0.0264(10) -0.0029(9) -0.0019(8) 0.0019(9)
C17 0.0339(10) 0.0354(10) 0.0374(11) 0.0069(8) 0.0077(8) 0.0015(8)
C18 0.0241(8) 0.0207(8) 0.0256(8) 0.0005(6) 0.0045(6) -0.0041(6)
C19 0.0278(9) 0.0304(9) 0.0295(9) 0.0018(7) 0.0014(7) -0.0067(7)
C20 0.0396(11) 0.0360(10) 0.0376(11) -0.0002(8) -0.0029(9) -0.0154(8)
C21 0.0502(12) 0.0238(9) 0.0441(12) -0.0010(8) 0.0057(10) -0.0114(8)
C22 0.0419(11) 0.0218(8) 0.0354(10) 0.0042(7) 0.0080(8) -0.0007(7)
C23 0.0282(9) 0.0224(8) 0.0277(9) 0.0034(7) 0.0056(7) 0.0003(7)
C24 0.0292(9) 0.0401(10) 0.0335(10) 0.0076(8) -0.0066(8) -0.0094(8)
C25 0.0548(14) 0.0595(14) 0.0378(12) 0.0109(11) -0.0134(10) -0.0191(11)
C26 0.0344(11) 0.0656(15) 0.0533(14) 0.0194(12) -0.0029(10) 0.0053(10)
C27 0.0336(9) 0.0235(8) 0.0314(10) 0.0055(7) 0.0008(7) 0.0030(7)
C28 0.0449(12) 0.0482(12) 0.0314(11) 0.0099(9) 0.0023(9) 0.0083(9)
C29 0.0339(10) 0.0355(10) 0.0424(11) 0.0139(9) 0.0048(8) 0.0040(8)
C30 0.0200(7) 0.0239(8) 0.0178(7) 0.0026(6) 0.0015(6) 0.0001(6)
C31 0.0208(8) 0.0346(9) 0.0263(9) 0.0104(7) 0.0074(7) 0.0034(7)
C32 0.0277(15) 0.0325(16) 0.058(2) 0.0047(14) 0.0134(14) -0.0036(12)
C33 0.0295(16) 0.088(3) 0.0256(16) 0.0166(18) 0.0090(12) 0.0041(17)
C34 0.0238(13) 0.0373(16) 0.0449(19) 0.0136(13) 0.0146(13) 0.0075(11)
C35 0.0202(7) 0.0229(8) 0.0238(8) 0.0056(6) 0.0039(6) 0.0025(6)
C36 0.0328(9) 0.0258(8) 0.0250(9) 0.0044(7) 0.0038(7) -0.0014(7)
C37 0.0479(12) 0.0239(9) 0.0362(11) 0.0013(8) 0.0125(9) 0.0048(8)
C38 0.0381(11) 0.0305(10) 0.0536(13) 0.0117(9) 0.0103(10) 0.0144(8)
C39 0.0280(9) 0.0381(10) 0.0398(11) 0.0126(8) -0.0008(8) 0.0082(8)
C40 0.0223(8) 0.0269(8) 0.0276(9) 0.0062(7) 0.0003(7) 0.0031(6)
C41 0.0551(13) 0.0301(10) 0.0311(10) -0.0003(8) -0.0086(9) -0.0049(9)
C42 0.037(2) 0.041(3) 0.031(2) 0.0047(17) -0.0007(15) -0.0097(18)
C43 0.033(2) 0.050(3) 0.028(2) -0.001(2) 0.0073(17) -0.001(2)
C44 0.0278(9) 0.0300(9) 0.0281(9) 0.0034(7) -0.0057(7) 0.0019(7)
C45 0.0404(11) 0.0392(11) 0.0339(11) 0.0005(8) 0.0037(9) 0.0015(9)
C46 0.0332(11) 0.0574(14) 0.0400(12) -0.0013(10) -0.0068(9) -0.0079(9)
C47 0.0222(8) 0.0353(9) 0.0253(9) 0.0130(7) 0.0052(7) 0.0076(7)
C48 0.0311(9) 0.0362(10) 0.0300(9) 0.0139(8) 0.0082(7) 0.0093(8)
C49 0.0375(11) 0.0400(11) 0.0465(12) 0.0233(9) 0.0083(9) 0.0114(9)
C50 0.0369(11) 0.0601(14) 0.0456(13) 0.0344(11) 0.0011(9) 0.0104(10)
C51 0.0335(10) 0.0618(14) 0.0331(11) 0.0233(10) -0.0031(8) 0.0023(9)
C52 0.0260(9) 0.0468(11) 0.0269(9) 0.0140(8) 0.0013(7) 0.0035(8)
C53 0.0508(12) 0.0314(10) 0.0352(11) 0.0104(8) 0.0034(9) 0.0080(9)
C54 0.0491(14) 0.0823(19) 0.0607(17) 0.0201(15) 0.0030(12) -0.0158(13)
C55 0.0543(14) 0.0352(11) 0.0502(13) 0.0015(9) 0.0168(11) -0.0010(10)
C56 0.0456(12) 0.0485(12) 0.0261(10) 0.0071(9) -0.0049(8) 0.0002(9)
C57 0.0710(18) 0.0631(17) 0.0665(18) 0.0032(14) 0.0253(15) -0.0232(14)
C58 0.0493(14) 0.0759(17) 0.0355(12) -0.0034(11) 0.0001(10) -0.0121(12)
C59 0.0425(13) 0.0520(14) 0.0640(16) -0.0035(12) 0.0122(11) 0.0089(11)
C60 0.0491(15) 0.091(2) 0.0532(16) 0.0198(14) 0.0129(12) 0.0305(14)
C61 0.0384(13) 0.123(3) 0.0459(15) 0.0039(16) 0.0050(11) 0.0122(15)
C62 0.0553(16) 0.091(2) 0.0622(19) -0.0095(16) 0.0123(14) -0.0007(15)
C63 0.077(2) 0.0630(18) 0.071(2) 0.0153(15) 0.0160(16) 0.0102(15)
C64 0.0688(17) 0.0702(18) 0.0468(14) 0.0214(13) 0.0064(13) 0.0269(14)
C65 0.085(2) 0.082(2) 0.105(3) -0.008(2) 0.041(2) -0.0090(19)
C66 0.049(3) 0.036(2) 0.069(4) 0.013(2) -0.013(3) 0.009(2)
C67 0.072(8) 0.066(6) 0.042(6) 0.009(4) -0.005(4) 0.023(5)
C68 0.052(3) 0.059(3) 0.070(4) 0.027(3) -0.008(3) 0.005(3)
C69 0.123(9) 0.056(6) 0.093(7) -0.002(5) -0.062(7) 0.035(6)
C70 0.083(5) 0.075(5) 0.059(4) 0.009(3) 0.004(3) 0.037(4)
C71 0.046(4) 0.078(8) 0.061(8) 0.036(5) 0.010(5) 0.021(5)
C72 0.088(7) 0.042(4) 0.094(7) 0.007(4) -0.023(5) -0.019(4)
C32A 0.024(3) 0.042(3) 0.028(3) 0.015(3) 0.009(2) 0.004(2)
C33A 0.049(4) 0.031(3) 0.069(5) 0.014(3) 0.046(4) 0.011(3)
C34A 0.028(3) 0.081(5) 0.045(4) 0.033(4) 0.002(3) -0.018(3)
C42A 0.033(2) 0.074(5) 0.035(3) -0.013(3) 0.0033(19) 0.004(2)
C43A 0.027(2) 0.081(5) 0.031(3) -0.012(3) 0.0045(19) 0.000(3)

loop_
_atom_type_symbol
_atom_type_description
_atom_type_scat_dispersion_real
_atom_type_scat_dispersion_imag
_atom_type_scat_source
C C 0.0033 0.0016 'International Tables Vol C Tables 4.2.6.8 and 6.1.1.4'
H H 0.0000 0.0000 'International Tables Vol C Tables 4.2.6.8 and 6.1.1.4'
N N 0.0061 0.0033 'International Tables Vol C Tables 4.2.6.8 and 6.1.1.4'
Zn Zn 0.2839 1.4301 'International Tables Vol C Tables 4.2.6.8 and 6.1.1.4'

loop_
_geom_angle_atom_site_label_1
_geom_angle_atom_site_label_2
_geom_angle_atom_site_label_3
_geom_angle
N1 Zn1 N3 145.50(6)
N1 Zn1 N4 126.81(5)
N3 Zn1 N4 63.88(6)
N1 Zn1 N2 63.65(6)
N3 Zn1 N2 123.48(6)
N4 Zn1 N2 153.87(6)
C1 N1 C6 126.46(13)
C1 N1 Zn1 96.10(10)
C6 N1 Zn1 135.45(10)
C1 N2 C18 129.90(14)
C1 N2 Zn1 90.04(10)
C18 N2 Zn1 139.85(11)
C30 N3 C35 127.26(13)
C30 N3 Zn1 95.45(10)
C35 N3 Zn1 135.08(10)
C30 N4 C47 129.62(14)
C30 N4 Zn1 90.01(10)
C47 N4 Zn1 140.18(11)
N2 C1 N1 110.09(13)
N2 C1 C2 127.25(14)
N1 C1 C2 122.17(14)
C3 C2 C5 108.22(15)
C3 C2 C4 107.35(15)
C5 C2 C4 105.18(14)
C3 C2 C1 106.28(13)
C5 C2 C1 114.63(14)
C4 C2 C1 114.85(14)
C11 C6 C7 120.84(15)
C11 C6 N1 119.54(15)
C7 C6 N1 119.46(16)
C8 C7 C6 118.06(18)
C8 C7 C12 121.11(17)
C6 C7 C12 120.82(15)
C9 C8 C7 121.31(18)
C10 C9 C8 119.98(17)
C9 C10 C11 121.43(19)
C10 C11 C6 118.18(17)
C10 C11 C15 120.74(17)
C6 C11 C15 120.96(15)
C7 C12 C14 110.63(16)
C7 C12 C13 114.12(17)
C14 C12 C13 110.02(16)
C11 C15 C16 114.17(15)
C11 C15 C17 109.69(15)
C16 C15 C17 109.96(16)
C23 C18 C19 120.16(16)
C23 C18 N2 121.78(15)
C19 C18 N2 117.70(16)
C20 C19 C18 118.47(18)
C20 C19 C24 120.11(17)
C18 C19 C24 121.43(16)
C21 C20 C19 121.58(19)
C22 C21 C20 119.48(18)
C21 C22 C23 121.90(19)
C22 C23 C18 118.35(17)
C22 C23 C27 118.28(16)
C18 C23 C27 123.36(15)
C19 C24 C26 112.25(17)
C19 C24 C25 112.40(18)
C26 C24 C25 109.63(18)
C23 C27 C29 110.60(16)
C23 C27 C28 113.38(16)
C29 C27 C28 108.40(16)
N4 C30 N3 110.63(14)
N4 C30 C31 125.04(14)
N3 C30 C31 123.89(14)
C34A C31 C33 137.1(3)
C34A C31 C32A 113.1(4)
C33 C31 C32A 38.2(3)
C34A C31 C34 60.6(4)
C33 C31 C34 108.1(2)
C32A C31 C34 128.5(3)
C34A C31 C30 107.3(3)
C33 C31 C30 114.00(17)
C32A C31 C30 114.1(2)
C34 C31 C30 116.31(16)
C34A C31 C32 48.6(3)
C33 C31 C32 106.6(2)
C32A C31 C32 70.2(3)
C34 C31 C32 104.7(2)
C30 C31 C32 106.27(16)
C34A C31 C33A 109.1(5)
C33 C31 C33A 66.5(3)
C32A C31 C33A 102.2(4)
C34 C31 C33A 49.4(3)
C30 C31 C33A 111.1(2)
C32 C31 C33A 141.4(3)
C40 C35 C36 120.65(15)
C40 C35 N3 119.82(15)
C36 C35 N3 119.41(15)
C37 C36 C35 118.31(17)
C37 C36 C41 119.24(17)
C35 C36 C41 122.41(16)
C38 C37 C36 121.30(18)
C37 C38 C39 119.88(18)
C38 C39 C40 121.10(19)
C39 C40 C35 118.54(17)
C39 C40 C44 120.18(16)
C35 C40 C44 121.26(15)
C43A C41 C42 123.0(3)
C43A C41 C36 113.3(3)
C42 C41 C36 121.3(2)
C43A C41 C43 27.8(3)
C42 C41 C43 110.4(3)
C36 C41 C43 111.6(2)
C43A C41 C42A 110.9(3)
C42 C41 C42A 37.7(3)
C36 C41 C42A 108.5(3)
C43 C41 C42A 86.4(3)
C40 C44 C46 113.69(16)
C40 C44 C45 110.00(15)
C46 C44 C45 110.34(17)
C48 C47 C52 119.61(16)
C48 C47 N4 121.47(16)
C52 C47 N4 118.47(16)
C49 C48 C47 118.37(19)
C49 C48 C53 118.24(18)
C47 C48 C53 123.38(16)
C50 C49 C48 121.9(2)
C49 C50 C51 119.48(19)
C50 C51 C52 121.3(2)
C51 C52 C47 119.28(19)
C51 C52 C56 118.65(19)
C47 C52 C56 122.06(17)
C55 C53 C48 110.91(19)
C55 C53 C54 106.80(19)
C48 C53 C54 112.43(18)
C52 C56 C57 110.88(19)
C52 C56 C58 113.39(19)
C57 C56 C58 109.9(2)
C64 C59 C60 117.3(3)
C64 C59 C65 124.0(3)
C60 C59 C65 118.7(3)
C61 C60 C59 119.2(3)
C60 C61 C62 122.1(3)
C61 C62 C63 119.9(3)
C64 C63 C62 117.0(3)
C59 C64 C63 124.5(3)
C67 C66 C71 121.4(7)
C67 C66 C72 121.6(7)
C71 C66 C72 116.7(7)
C66 C67 C68 120.2(8)
C69 C68 C67 115.8(8)
C70 C69 C68 125.1(9)
C69 C70 C71 117.6(9)
C70 C71 C66 119.4(8)

loop_
_geom_bond_atom_site_label_1
_geom_bond_atom_site_label_2
_geom_bond_distance
Zn1 N1 2.0005(14)
Zn1 N3 2.0143(14)
Zn1 N4 2.1452(14)
Zn1 N2 2.1564(14)
N1 C1 1.354(2)
N1 C6 1.423(2)
N2 C1 1.325(2)
N2 C18 1.428(2)
N3 C30 1.345(2)
N3 C35 1.424(2)
N4 C30 1.334(2)
N4 C47 1.430(2)
C1 C2 1.564(2)
C2 C3 1.537(3)
C2 C5 1.537(2)
C2 C4 1.545(2)
C6 C11 1.405(3)
C6 C7 1.417(2)
C7 C8 1.397(2)
C7 C12 1.513(3)
C8 C9 1.381(3)
C9 C10 1.376(3)
C10 C11 1.401(2)
C11 C15 1.518(3)
C12 C14 1.531(3)
C12 C13 1.533(3)
C15 C16 1.531(3)
C15 C17 1.532(3)
C18 C23 1.413(2)
C18 C19 1.413(3)
C19 C20 1.395(3)
C19 C24 1.520(3)
C20 C21 1.382(3)
C21 C22 1.370(3)
C22 C23 1.397(2)
C23 C27 1.514(3)
C24 C26 1.526(3)
C24 C25 1.533(3)
C27 C29 1.529(3)
C27 C28 1.542(3)
C30 C31 1.565(2)
C31 C34A 1.477(5)
C31 C33 1.512(3)
C31 C32A 1.516(5)
C31 C34 1.521(3)
C31 C32 1.576(3)
C31 C33A 1.593(5)
C35 C40 1.404(2)
C35 C36 1.410(2)
C36 C37 1.395(3)
C36 C41 1.514(3)
C37 C38 1.380(3)
C38 C39 1.380(3)
C39 C40 1.398(2)
C40 C44 1.519(2)
C41 C43A 1.415(5)
C41 C42 1.444(4)
C41 C43 1.578(4)
C41 C42A 1.603(4)
C44 C46 1.526(3)
C44 C45 1.530(3)
C47 C48 1.411(3)
C47 C52 1.412(3)
C48 C49 1.404(3)
C48 C53 1.521(3)
C49 C50 1.373(3)
C50 C51 1.375(3)
C51 C52 1.396(3)
C52 C56 1.509(3)
C53 C55 1.516(3)
C53 C54 1.557(3)
C56 C57 1.515(3)
C56 C58 1.539(3)
C59 C64 1.346(4)
C59 C60 1.427(4)
C59 C65 1.459(4)
C60 C61 1.344(4)
C61 C62 1.373(4)
C62 C63 1.394(4)
C63 C64 1.371(4)
C66 C67 1.380(7)
C66 C71 1.382(7)
C66 C72 1.483(8)
C67 C68 1.402(7)
C68 C69 1.377(7)
C69 C70 1.374(7)
C70 C71 1.381(7)
